data_7134839
loop_
_publ_author_name
'Raza, Mohammad Saim'
'Roshani, K. M.'
'Peddinti, Rama Krishna'

_publ_section_title
;
 (4 + 3) Annulation of Enone-Tethered Indoles with \a-Alkylidene
 Succinimides: Access to Seven-Membered Azepino[3,2,1-hi]Indole Scaffolds
;
_journal_name_full 'Chemical Communications'
_journal_paper_doi 10.1039/D5CC02885J
_journal_year 2025
_chemical_formula_moiety 'C35 H27 Br N2 O3'
_chemical_formula_sum 'C35 H27 Br N2 O3'
_chemical_formula_weight 603.49
_chemical_name_systematic RKP_RR_A124_1419
_space_group_crystal_system monoclinic
_space_group_IT_number 4
_space_group_name_Hall 'P 2yb'
_space_group_name_H-M_alt 'P 1 21 1'
_atom_sites_solution_hydrogens geom
_atom_sites_solution_primary dual
_audit_creation_date 2024-10-26
_audit_creation_method
;
Olex2 1.2-ac3
(compiled 2017.08.10 svn.r3458 for OlexSys, GUI svn.r5381)
;
_audit_update_record
;
2024-10-26 deposited with the CCDC.	2025-07-14 downloaded from the CCDC.
;
_cell_angle_alpha 90
_cell_angle_beta 99.0120(10)
_cell_angle_gamma 90
_cell_formula_units_Z 2
_cell_length_a 12.1417(3)
_cell_length_b 8.8950(2)
_cell_length_c 12.7012(3)
_cell_measurement_reflns_used 9873
_cell_measurement_temperature 100(2)
_cell_measurement_theta_max 25.01
_cell_measurement_theta_min 2.53
_cell_volume 1354.80(6)
_computing_cell_refinement 'SAINT V8.40B (?, 2016)'
_computing_data_reduction 'SAINT V8.40B (?, 2016)'
_computing_molecular_graphics 'Olex2 (Dolomanov et al., 2009)'
_computing_publication_material 'Olex2 (Dolomanov et al., 2009)'
_computing_structure_refinement 'ShelXL (Sheldrick, 2015)'
_computing_structure_solution 'ShelXT (Sheldrick, 2015)'
_diffrn_ambient_temperature 100.0
_diffrn_measured_fraction_theta_full 0.994
_diffrn_measured_fraction_theta_max 0.994
_diffrn_measurement_device_type 'Bruker APEX-II CCD'
_diffrn_measurement_method '\f and \w scans'
_diffrn_radiation_type MoK\a
_diffrn_radiation_wavelength 0.71073
_diffrn_reflns_av_R_equivalents 0.0418
_diffrn_reflns_av_unetI/netI 0.0314
_diffrn_reflns_Laue_measured_fraction_full 0.994
_diffrn_reflns_Laue_measured_fraction_max 0.994
_diffrn_reflns_limit_h_max 14
_diffrn_reflns_limit_h_min -14
_diffrn_reflns_limit_k_max 10
_diffrn_reflns_limit_k_min -10
_diffrn_reflns_limit_l_max 15
_diffrn_reflns_limit_l_min -15
_diffrn_reflns_number 27341
_diffrn_reflns_point_group_measured_fraction_full 0.992
_diffrn_reflns_point_group_measured_fraction_max 0.992
_diffrn_reflns_theta_full 25.053
_diffrn_reflns_theta_max 25.053
_diffrn_reflns_theta_min 1.623
_diffrn_standards_number 0
_exptl_absorpt_coefficient_mu 1.558
_exptl_absorpt_correction_T_max 0.7452
_exptl_absorpt_correction_T_min 0.6442
_exptl_absorpt_correction_type none
_exptl_absorpt_process_details
'SADABS-2016/2 (Bruker,2016/2) was used for absorption correction. wR2(int) was 0.1103 before and 0.0602 after correction. The Ratio of minimum to maximum transmission is 0.8645. The \l/2 correction factor is Not present.'
_exptl_crystal_colour 'clear whiteish colourless'
_exptl_crystal_colour_lustre clear
_exptl_crystal_colour_modifier whiteish
_exptl_crystal_colour_primary colourless
_exptl_crystal_density_diffrn 1.479
_exptl_crystal_description block
_exptl_crystal_F_000 620
_exptl_crystal_preparation 'Dissolved and refluxed in acetonitrile solvent'
_exptl_crystal_recrystallization_method 'Recrystallized via slow evaporation method in acetonitrile solvent'
_exptl_crystal_size_max 0.211
_exptl_crystal_size_mid 0.107
_exptl_crystal_size_min 0.069
_refine_diff_density_max 0.417
_refine_diff_density_min -0.216
_refine_diff_density_rms 0.049
_refine_ls_abs_structure_details
;
 Flack x determined using 2037 quotients [(I+)-(I-)]/[(I+)+(I-)]
 (Parsons, Flack and Wagner, Acta Cryst. B69 (2013) 249-259).
;
_refine_ls_abs_structure_Flack 0.298(2)
_refine_ls_extinction_method none
_refine_ls_goodness_of_fit_ref 1.024
_refine_ls_hydrogen_treatment constr
_refine_ls_matrix_type full
_refine_ls_number_parameters 371
_refine_ls_number_reflns 4761
_refine_ls_number_restraints 1
_refine_ls_restrained_S_all 1.024
_refine_ls_R_factor_all 0.0333
_refine_ls_R_factor_gt 0.0317
_refine_ls_shift/su_max 0.002
_refine_ls_shift/su_mean 0.000
_refine_ls_structure_factor_coef Fsqd
_refine_ls_weighting_details 'w=1/[\s^2^(Fo^2^)+(0.0480P)^2^+0.9030P] where P=(Fo^2^+2Fc^2^)/3'
_refine_ls_weighting_scheme calc
_refine_ls_wR_factor_gt 0.0796
_refine_ls_wR_factor_ref 0.0805
_reflns_Friedel_coverage 0.864
_reflns_Friedel_fraction_full 0.991
_reflns_Friedel_fraction_max 0.991
_reflns_number_gt 4584
_reflns_number_total 4761
_reflns_threshold_expression 'I > 2\s(I)'
_cod_data_source_file d5cc02885j2.cif
_cod_data_source_block rkp_rr_a124_1419_0m
_cod_database_code 7134839
_shelx_shelxl_version_number 2018/3
_shelx_space_group_comment
;
The symmetry employed for this shelxl refinement is uniquely defined
by the following loop, which should always be used as a source of
symmetry information in preference to the above space-group names.
They are only intended as comments.
;
_shelx_estimated_absorpt_t_max 0.900
_shelx_estimated_absorpt_t_min 0.735
_olex2_refinement_description
;
1. Fixed Uiso
 At 1.2 times of:
  All C(H) groups, All C(H,H) groups
 At 1.5 times of:
  All C(H,H,H) groups
2.a Ternary CH refined with riding coordinates:
 C008(H008), C009(H009), C00F(H00F), C00Q(H00Q)
2.b Secondary CH2 refined with riding coordinates:
 C00K(H00A,H00B)
2.c Aromatic/amide H refined with riding coordinates:
 C00D(H00D), C00G(H00G), C00H(H00H), C00I(H00I), C00L(H00L), C00M(H00M),
 C00R(H00R), C00T(H00T), C00V(H00V), C00W(H00W), C00X(H00X), C00Y(H00Y),
 C00Z(H00Z), C011(H011), C012(H012), C013(H013), C014(H014), C015(H015)
2.d Idealised Me refined as rotating group:
 C010(H01A,H01B,H01C)
;
_olex2_submission_original_sample_id RKP_RR_A124_1419
_olex2_submission_special_instructions 'No special instructions were received'

loop_
_space_group_symop_operation_xyz
'x, y, z'
'-x, y+1/2, -z'

loop_
_atom_site_label
_atom_site_type_symbol
_atom_site_fract_x
_atom_site_fract_y
_atom_site_fract_z
_atom_site_U_iso_or_equiv
_atom_site_adp_type
_atom_site_occupancy
_atom_site_site_symmetry_order
_atom_site_calc_flag
_atom_site_refinement_flags_posn
_atom_site_refinement_flags_adp
_atom_site_refinement_flags_occupancy
_atom_site_disorder_assembly
_atom_site_disorder_group
Br01 Br 1.06035(3) 0.33954(5) 0.98448(3) 0.02347(13) Uani 1 1 d . . . . .
O002 O 0.4487(2) 0.4483(4) 0.6011(2) 0.0253(7) Uani 1 1 d . . . . .
O003 O 0.6942(3) 0.6981(3) 0.8495(2) 0.0242(7) Uani 1 1 d . . . . .
O004 O 0.4997(3) 0.4458(4) 0.3238(3) 0.0291(7) Uani 1 1 d . . . . .
N005 N 0.8657(3) 0.5355(4) 0.7324(3) 0.0177(7) Uani 1 1 d . . . . .
N006 N 0.5571(3) 0.5636(4) 0.7432(3) 0.0191(8) Uani 1 1 d . . . . .
C007 C 0.7328(3) 0.3338(6) 0.6502(3) 0.0176(7) Uani 1 1 d . . . . .
C008 C 0.6949(3) 0.6755(5) 0.6581(3) 0.0179(9) Uani 1 1 d . . . . .
H008 H 0.671838 0.779435 0.634001 0.021 Uiso 1 1 calc R . . . .
C009 C 0.6263(3) 0.5659(5) 0.5794(3) 0.0177(9) Uani 1 1 d . . . . .
H009 H 0.595357 0.620658 0.512525 0.021 Uiso 1 1 calc R . . . .
C00A C 0.5314(4) 0.5178(5) 0.6374(3) 0.0195(9) Uani 1 1 d . . . . .
C00B C 0.8160(3) 0.3946(5) 0.7283(3) 0.0180(9) Uani 1 1 d . . . . .
C00C C 0.6536(3) 0.6506(5) 0.7633(3) 0.0184(9) Uani 1 1 d . . . . .
C00D C 0.9494(4) 0.5382(5) 0.8195(3) 0.0188(9) Uani 1 1 d . . . . .
H00D H 0.996942 0.621198 0.840895 0.023 Uiso 1 1 calc R . . . .
C00E C 0.4917(4) 0.5242(5) 0.8244(3) 0.0190(9) Uani 1 1 d . . . . .
C00F C 0.6913(3) 0.4249(5) 0.5512(3) 0.0172(8) Uani 1 1 d . . . . .
H00F H 0.758610 0.461848 0.522665 0.021 Uiso 1 1 calc R . . . .
C00G C 0.6985(4) 0.1885(5) 0.6693(4) 0.0201(9) Uani 1 1 d . . . . .
H00G H 0.641399 0.143313 0.619634 0.024 Uiso 1 1 calc R . . . .
C00H C 0.7452(4) 0.1071(5) 0.7589(4) 0.0244(10) Uani 1 1 d . . . . .
H00H H 0.716885 0.009806 0.770095 0.029 Uiso 1 1 calc R . . . .
C00I C 0.8150(4) 0.7795(5) 0.4867(3) 0.0203(9) Uani 1 1 d . . . . .
H00I H 0.746724 0.826494 0.495333 0.024 Uiso 1 1 calc R . . . .
C00J C 0.9529(4) 0.4035(5) 0.8697(3) 0.0200(9) Uani 1 1 d . . . . .
C00K C 0.6232(3) 0.3299(6) 0.4627(3) 0.0194(8) Uani 1 1 d . . . . .
H00A H 0.665728 0.237637 0.452095 0.023 Uiso 1 1 calc R . . . .
H00B H 0.552706 0.298806 0.486376 0.023 Uiso 1 1 calc R . . . .
C00L C 0.7943(4) 0.3853(5) 0.3199(4) 0.0224(10) Uani 1 1 d . . . . .
H00L H 0.813956 0.330277 0.384220 0.027 Uiso 1 1 calc R . . . .
C00M C 0.4087(4) 0.6183(6) 0.8456(4) 0.0318(11) Uani 1 1 d . . . . .
H00M H 0.393802 0.708916 0.806324 0.038 Uiso 1 1 calc R . . . .
C00N C 0.8675(3) 0.3103(5) 0.8158(3) 0.0190(10) Uani 1 1 d . . . . .
C00O C 0.6865(4) 0.4437(5) 0.2932(3) 0.0216(9) Uani 1 1 d . . . . .
C00P C 0.8702(4) 0.6917(4) 0.5689(3) 0.0187(9) Uani 1 1 d . . . . .
C00Q C 0.8231(3) 0.6710(4) 0.6725(3) 0.0170(9) Uani 1 1 d . . . . .
H00Q H 0.849904 0.758820 0.718636 0.020 Uiso 1 1 calc R . . . .
C00R C 0.9713(4) 0.6258(5) 0.5570(4) 0.0205(9) Uani 1 1 d . . . . .
H00R H 1.010607 0.566851 0.613029 0.025 Uiso 1 1 calc R . . . .
C00S C 0.8574(4) 0.8004(5) 0.3918(3) 0.0229(10) Uani 1 1 d . . . . .
C00T C 0.3665(4) 0.4504(6) 0.9801(4) 0.0279(10) Uani 1 1 d . . . . .
H00T H 0.323689 0.424964 1.034058 0.033 Uiso 1 1 calc R . . . .
C00U C 0.5960(4) 0.4113(5) 0.3573(3) 0.0209(9) Uani 1 1 d . . . . .
C00V C 0.8307(4) 0.1633(5) 0.8313(4) 0.0211(9) Uani 1 1 d . . . . .
H00V H 0.864249 0.104632 0.890184 0.025 Uiso 1 1 calc R . . . .
C00W C 0.3464(5) 0.5810(6) 0.9246(4) 0.0341(12) Uani 1 1 d . . . . .
H00W H 0.289418 0.646914 0.939938 0.041 Uiso 1 1 calc R . . . .
C00X C 0.9581(4) 0.7329(5) 0.3816(4) 0.0235(10) Uani 1 1 d . . . . .
H00X H 0.988559 0.746306 0.317786 0.028 Uiso 1 1 calc R . . . .
C00Y C 0.5130(4) 0.3908(6) 0.8791(4) 0.0353(12) Uani 1 1 d . . . . .
H00Y H 0.569754 0.324721 0.863586 0.042 Uiso 1 1 calc R . . . .
C00Z C 1.0148(4) 0.6463(5) 0.4630(4) 0.0260(10) Uani 1 1 d . . . . .
H00Z H 1.083718 0.600719 0.454732 0.031 Uiso 1 1 calc R . . . .
C010 C 0.7950(4) 0.8930(5) 0.3026(4) 0.0291(11) Uani 1 1 d . . . . .
H01A H 0.718182 0.856391 0.285662 0.044 Uiso 1 1 calc GR . . . .
H01B H 0.831743 0.884365 0.239452 0.044 Uiso 1 1 calc GR . . . .
H01C H 0.794590 0.998520 0.324740 0.044 Uiso 1 1 calc GR . . . .
C011 C 0.8727(4) 0.4075(6) 0.2526(4) 0.0304(11) Uani 1 1 d . . . . .
H011 H 0.945783 0.367812 0.271153 0.036 Uiso 1 1 calc R . . . .
C012 C 0.4493(4) 0.3555(7) 0.9576(4) 0.0395(12) Uani 1 1 d . . . . .
H012 H 0.463193 0.264376 0.996414 0.047 Uiso 1 1 calc R . . . .
C013 C 0.6603(4) 0.5240(5) 0.1984(4) 0.0288(10) Uani 1 1 d . . . . .
H013 H 0.587594 0.564755 0.179280 0.035 Uiso 1 1 calc R . . . .
C014 C 0.8449(5) 0.4868(6) 0.1594(4) 0.0361(12) Uani 1 1 d . . . . .
H014 H 0.898844 0.501582 0.113636 0.043 Uiso 1 1 calc R . . . .
C015 C 0.7386(5) 0.5451(6) 0.1318(4) 0.0370(12) Uani 1 1 d . . . . .
H015 H 0.719517 0.599594 0.067192 0.044 Uiso 1 1 calc R . . . .

loop_
_atom_site_aniso_label
_atom_site_aniso_U_11
_atom_site_aniso_U_22
_atom_site_aniso_U_33
_atom_site_aniso_U_23
_atom_site_aniso_U_13
_atom_site_aniso_U_12
Br01 0.0248(2) 0.0257(2) 0.0190(2) -0.0004(2) 0.00070(14) -0.0002(2)
O002 0.0180(16) 0.0329(17) 0.0257(16) -0.0027(14) 0.0056(13) -0.0056(14)
O003 0.0239(17) 0.0259(16) 0.0243(17) -0.0076(13) 0.0083(13) -0.0048(13)
O004 0.0198(18) 0.0368(19) 0.0302(18) 0.0006(15) 0.0027(14) 0.0035(15)
N005 0.0181(18) 0.0158(17) 0.0201(18) -0.0006(14) 0.0061(15) -0.0016(14)
N006 0.0191(19) 0.0175(17) 0.0224(19) 0.0001(14) 0.0090(15) -0.0017(14)
C007 0.0161(17) 0.0169(18) 0.0212(18) -0.002(2) 0.0069(14) 0.002(2)
C008 0.018(2) 0.0133(19) 0.024(2) 0.0003(17) 0.0091(18) 0.0002(17)
C009 0.018(2) 0.018(2) 0.018(2) 0.0012(17) 0.0050(17) 0.0000(17)
C00A 0.019(2) 0.018(2) 0.023(2) 0.0024(17) 0.0076(18) 0.0039(18)
C00B 0.018(2) 0.0169(19) 0.021(2) -0.0028(15) 0.0090(17) -0.0014(16)
C00C 0.019(2) 0.013(2) 0.025(2) -0.0007(17) 0.0080(18) 0.0011(17)
C00D 0.018(2) 0.021(2) 0.018(2) -0.0032(17) 0.0061(17) -0.0026(18)
C00E 0.017(2) 0.023(2) 0.018(2) -0.0016(17) 0.0062(17) -0.0050(18)
C00F 0.018(2) 0.015(2) 0.020(2) -0.0013(17) 0.0066(16) -0.0018(17)
C00G 0.020(2) 0.017(2) 0.024(2) -0.0013(17) 0.0057(18) -0.0037(17)
C00H 0.028(3) 0.016(2) 0.030(2) 0.0009(18) 0.009(2) -0.0025(19)
C00I 0.016(2) 0.0196(19) 0.027(2) 0.0003(17) 0.0071(18) -0.0034(17)
C00J 0.020(2) 0.024(2) 0.017(2) -0.0009(17) 0.0054(17) 0.0016(18)
C00K 0.0192(18) 0.0167(19) 0.0231(18) -0.002(2) 0.0058(14) -0.003(2)
C00L 0.024(2) 0.021(2) 0.023(2) -0.0029(16) 0.0047(18) -0.0005(16)
C00M 0.036(3) 0.027(2) 0.037(3) 0.010(2) 0.019(2) 0.008(2)
C00N 0.0183(19) 0.022(3) 0.0184(19) -0.0019(16) 0.0077(16) 0.0020(17)
C00O 0.027(2) 0.016(2) 0.023(2) -0.0053(17) 0.0041(18) -0.0019(18)
C00P 0.019(2) 0.0138(19) 0.024(2) -0.0032(17) 0.0061(18) -0.0046(17)
C00Q 0.018(2) 0.0129(19) 0.021(2) -0.0019(16) 0.0059(17) -0.0008(17)
C00R 0.019(2) 0.018(2) 0.025(2) 0.0000(19) 0.0046(19) -0.0008(18)
C00S 0.022(2) 0.023(2) 0.024(2) -0.0003(16) 0.0052(17) -0.0079(17)
C00T 0.023(2) 0.040(3) 0.021(2) 0.002(2) 0.0069(19) -0.010(2)
C00U 0.024(2) 0.017(2) 0.021(2) -0.0065(17) 0.0024(18) -0.0008(18)
C00V 0.024(2) 0.019(2) 0.021(2) 0.0050(17) 0.0060(18) 0.0022(18)
C00W 0.032(3) 0.040(3) 0.035(3) 0.002(2) 0.018(2) 0.007(2)
C00X 0.027(2) 0.024(2) 0.023(2) -0.0015(18) 0.0133(19) -0.0042(19)
C00Y 0.034(3) 0.035(3) 0.039(3) 0.011(2) 0.014(2) 0.010(2)
C00Z 0.021(2) 0.024(2) 0.036(3) 0.000(2) 0.013(2) -0.001(2)
C010 0.025(2) 0.034(3) 0.029(2) 0.0055(19) 0.007(2) -0.004(2)
C011 0.028(3) 0.028(2) 0.037(3) -0.006(2) 0.013(2) 0.000(2)
C012 0.045(3) 0.038(3) 0.038(3) 0.021(3) 0.012(2) -0.002(3)
C013 0.030(3) 0.026(2) 0.030(3) 0.002(2) 0.003(2) 0.001(2)
C014 0.043(3) 0.031(3) 0.041(3) -0.001(2) 0.025(3) -0.002(2)
C015 0.052(3) 0.034(3) 0.027(3) 0.007(2) 0.011(2) -0.005(3)

loop_
_atom_type_symbol
_atom_type_description
_atom_type_scat_dispersion_real
_atom_type_scat_dispersion_imag
_atom_type_scat_source
C C 0.0033 0.0016 'International Tables Vol C Tables 4.2.6.8 and 6.1.1.4'
H H 0.0000 0.0000 'International Tables Vol C Tables 4.2.6.8 and 6.1.1.4'
Br Br -0.2901 2.4595 'International Tables Vol C Tables 4.2.6.8 and 6.1.1.4'
N N 0.0061 0.0033 'International Tables Vol C Tables 4.2.6.8 and 6.1.1.4'
O O 0.0106 0.0060 'International Tables Vol C Tables 4.2.6.8 and 6.1.1.4'

loop_
_geom_angle_atom_site_label_1
_geom_angle_atom_site_label_2
_geom_angle_atom_site_label_3
_geom_angle
_geom_angle_site_symmetry_1
_geom_angle_site_symmetry_3
_geom_angle_publ_flag
C00B N005 C00Q 127.1(4) . . ?
C00D N005 C00B 107.9(3) . . ?
C00D N005 C00Q 123.6(4) . . ?
C00A N006 C00C 113.2(3) . . ?
C00A N006 C00E 123.7(4) . . ?
C00C N006 C00E 123.1(4) . . ?
C00B C007 C00F 119.2(4) . . ?
C00G C007 C00B 115.8(4) . . ?
C00G C007 C00F 124.9(4) . . ?
C00C C008 C009 105.0(3) . . ?
C00C C008 C00Q 111.1(4) . . ?
C00Q C008 C009 119.5(3) . . ?
C008 C009 C00F 114.7(3) . . ?
C00A C009 C008 103.6(3) . . ?
C00A C009 C00F 109.6(3) . . ?
O002 C00A N006 124.5(4) . . ?
O002 C00A C009 127.3(4) . . ?
N006 C00A C009 108.2(4) . . ?
N005 C00B C007 129.2(4) . . ?
N005 C00B C00N 108.4(4) . . ?
C00N C00B C007 122.3(4) . . ?
O003 C00C N006 125.0(4) . . ?
O003 C00C C008 127.2(4) . . ?
N006 C00C C008 107.7(4) . . ?
C00J C00D N005 109.1(4) . . ?
C00M C00E N006 119.8(4) . . ?
C00M C00E C00Y 120.8(4) . . ?
C00Y C00E N006 119.3(4) . . ?
C007 C00F C009 110.8(3) . . ?
C007 C00F C00K 112.5(4) . . ?
C00K C00F C009 112.2(3) . . ?
C007 C00G C00H 122.1(4) . . ?
C00V C00H C00G 121.9(4) . . ?
C00P C00I C00S 121.6(4) . . ?
C00D C00J Br01 126.7(3) . . ?
C00D C00J C00N 108.9(4) . . ?
C00N C00J Br01 124.2(3) . . ?
C00U C00K C00F 113.6(4) . . ?
C011 C00L C00O 120.2(4) . . ?
C00E C00M C00W 119.8(5) . . ?
C00B C00N C00J 105.7(4) . . ?
C00B C00N C00V 119.7(4) . . ?
C00V C00N C00J 134.5(4) . . ?
C00L C00O C00U 122.4(4) . . ?
C013 C00O C00L 118.5(4) . . ?
C013 C00O C00U 118.8(4) . . ?
C00I C00P C00Q 120.9(4) . . ?
C00I C00P C00R 119.1(4) . . ?
C00R C00P C00Q 120.0(4) . . ?
N005 C00Q C008 110.4(3) . . ?
N005 C00Q C00P 113.2(3) . . ?
C00P C00Q C008 113.8(4) . . ?
C00P C00R C00Z 119.9(4) . . ?
C00I C00S C010 120.8(4) . . ?
C00X C00S C00I 118.2(4) . . ?
C00X C00S C010 121.0(4) . . ?
C00W C00T C012 119.6(4) . . ?
O004 C00U C00K 119.7(4) . . ?
O004 C00U C00O 120.5(4) . . ?
C00O C00U C00K 119.8(4) . . ?
C00H C00V C00N 118.0(4) . . ?
C00T C00W C00M 120.3(5) . . ?
C00Z C00X C00S 121.0(4) . . ?
C00E C00Y C012 118.3(5) . . ?
C00X C00Z C00R 120.2(4) . . ?
C014 C011 C00L 120.3(5) . . ?
C00T C012 C00Y 121.1(5) . . ?
C015 C013 C00O 120.9(5) . . ?
C011 C014 C015 120.2(5) . . ?
C013 C015 C014 119.9(5) . . ?

loop_
_geom_bond_atom_site_label_1
_geom_bond_atom_site_label_2
_geom_bond_distance
_geom_bond_site_symmetry_2
_geom_bond_publ_flag
Br01 C00J 1.885(4) . ?
O002 C00A 1.207(5) . ?
O003 C00C 1.204(5) . ?
O004 C00U 1.219(5) . ?
N005 C00B 1.388(5) . ?
N005 C00D 1.381(6) . ?
N005 C00Q 1.476(5) . ?
N006 C00A 1.392(6) . ?
N006 C00C 1.394(6) . ?
N006 C00E 1.439(5) . ?
C007 C00B 1.408(6) . ?
C007 C00F 1.514(6) . ?
C007 C00G 1.391(7) . ?
C008 C009 1.544(6) . ?
C008 C00C 1.515(6) . ?
C008 C00Q 1.539(6) . ?
C009 C00A 1.524(6) . ?
C009 C00F 1.552(6) . ?
C00B C00N 1.404(6) . ?
C00D C00J 1.355(6) . ?
C00E C00M 1.369(7) . ?
C00E C00Y 1.379(7) . ?
C00F C00K 1.539(6) . ?
C00G C00H 1.392(6) . ?
C00H C00V 1.369(7) . ?
C00I C00P 1.389(6) . ?
C00I C00S 1.396(6) . ?
C00J C00N 1.418(6) . ?
C00K C00U 1.512(6) . ?
C00L C00O 1.400(6) . ?
C00L C011 1.389(6) . ?
C00M C00W 1.389(7) . ?
C00N C00V 1.405(6) . ?
C00O C00U 1.495(6) . ?
C00O C013 1.393(7) . ?
C00P C00Q 1.526(6) . ?
C00P C00R 1.389(6) . ?
C00R C00Z 1.391(6) . ?
C00S C00X 1.386(6) . ?
C00S C010 1.505(6) . ?
C00T C00W 1.361(7) . ?
C00T C012 1.377(8) . ?
C00X C00Z 1.384(7) . ?
C00Y C012 1.390(7) . ?
C011 C014 1.374(7) . ?
C013 C015 1.380(7) . ?
C014 C015 1.385(8) . ?
